data_2232470
loop_
_publ_author_name
'Khaledi, Mohammad'
'Kia, Reza'
'Clegg, William'
'Harrington, Ross W.'

_publ_section_title
;
 (<i>E</i>,<i>E</i>)-<i>N</i>^1^,<i>N</i>^2^-Bis(2,6-difluorobenzylidene)ethane-1,2-diamine
;
_journal_coeditor_code SU2335
_journal_issue 11
_journal_name_full 'Acta Crystallographica Section E'
_journal_page_first o3107
_journal_paper_doi 10.1107/S1600536811044692
_journal_volume 67
_journal_year 2011
_chemical_formula_iupac 'C16 H12 F4 N2'
_chemical_formula_moiety 'C16 H12 F4 N2'
_chemical_formula_sum 'C16 H12 F4 N2'
_chemical_formula_weight 308.28
_chemical_name_systematic (<i>E</i>,<i>E</i>)-<i>N</i>^1^,<i>N</i>^2^-Bis(2,6-difluorobenzylidene)ethane-1,2-diamine
_space_group_IT_number 14
_symmetry_cell_setting monoclinic
_symmetry_space_group_name_Hall '-P 2yn'
_symmetry_space_group_name_H-M 'P 1 21/n 1'
_atom_sites_solution_hydrogens geom
_atom_sites_solution_primary direct
_atom_sites_solution_secondary difmap
_audit_creation_method SHELXL-97
_cell_angle_alpha 90.00
_cell_angle_beta 105.487(2)
_cell_angle_gamma 90.00
_cell_formula_units_Z 2
_cell_length_a 7.3304(10)
_cell_length_b 10.5414(15)
_cell_length_c 9.2106(13)
_cell_measurement_reflns_used 4055
_cell_measurement_temperature 150(2)
_cell_measurement_theta_max 28.27
_cell_measurement_theta_min 2.88
_cell_volume 685.89(17)
_computing_cell_refinement 'SAINT (Bruker, 2005)'
_computing_data_collection 'SMART (Bruker, 2005)'
_computing_data_reduction 'SAINT (Bruker, 2005)'
_computing_molecular_graphics 'SHELXTL (Sheldrick, 2008)'
_computing_publication_material 'SHELXTL (Sheldrick, 2008) and PLATON (Spek, 2009)'
_computing_structure_refinement 'SHELXL97 (Sheldrick, 2008)'
_computing_structure_solution 'SHELXS97 (Sheldrick, 2008)'
_diffrn_ambient_temperature 150(2)
_diffrn_detector_area_resol_mean 8.33
_diffrn_measured_fraction_theta_full 0.997
_diffrn_measured_fraction_theta_max 0.997
_diffrn_measurement_device_type
;
Bruker SMART 1K CCD area-detector
;
_diffrn_measurement_method '\w scans'
_diffrn_radiation_monochromator graphite
_diffrn_radiation_source 'fine-focus sealed tube'
_diffrn_radiation_type MoK\a
_diffrn_radiation_wavelength 0.71073
_diffrn_reflns_av_R_equivalents 0.0305
_diffrn_reflns_av_sigmaI/netI 0.0232
_diffrn_reflns_limit_h_max 8
_diffrn_reflns_limit_h_min -8
_diffrn_reflns_limit_k_max 12
_diffrn_reflns_limit_k_min -12
_diffrn_reflns_limit_l_max 10
_diffrn_reflns_limit_l_min -10
_diffrn_reflns_number 4573
_diffrn_reflns_theta_full 24.99
_diffrn_reflns_theta_max 24.99
_diffrn_reflns_theta_min 3.00
_diffrn_standards_number 0
_exptl_absorpt_coefficient_mu 0.127
_exptl_absorpt_correction_T_max 0.987
_exptl_absorpt_correction_T_min 0.958
_exptl_absorpt_correction_type multi-scan
_exptl_absorpt_process_details '(SADABS; Bruker, 2005)'
_exptl_crystal_colour yellow
_exptl_crystal_density_diffrn 1.493
_exptl_crystal_density_method 'not measured'
_exptl_crystal_description plate
_exptl_crystal_F_000 316
_exptl_crystal_size_max 0.34
_exptl_crystal_size_mid 0.30
_exptl_crystal_size_min 0.10
_refine_diff_density_max 0.267
_refine_diff_density_min -0.227
_refine_ls_extinction_method none
_refine_ls_goodness_of_fit_ref 1.151
_refine_ls_hydrogen_treatment constr
_refine_ls_matrix_type full
_refine_ls_number_parameters 100
_refine_ls_number_reflns 1203
_refine_ls_number_restraints 0
_refine_ls_restrained_S_all 1.151
_refine_ls_R_factor_all 0.0490
_refine_ls_R_factor_gt 0.0431
_refine_ls_shift/su_max 0.000
_refine_ls_shift/su_mean 0.000
_refine_ls_structure_factor_coef Fsqd
_refine_ls_weighting_details 'calc w=1/[\s^2^(Fo^2^)+(0.0646P)^2^+0.2701P] where P=(Fo^2^+2Fc^2^)/3'
_refine_ls_weighting_scheme calc
_refine_ls_wR_factor_gt 0.1176
_refine_ls_wR_factor_ref 0.1241
_reflns_number_gt 1057
_reflns_number_total 1203
_reflns_threshold_expression I>2\s(I)
_cod_data_source_file su2335.cif
_cod_data_source_block I
_cod_original_sg_symbol_H-M 'P 21/n'
_cod_database_code 2232470
_cod_database_fobs_code 2232470

loop_
_symmetry_equiv_pos_as_xyz
'x, y, z'
'-x+1/2, y+1/2, -z+1/2'
'-x, -y, -z'
'x-1/2, -y-1/2, z-1/2'

loop_
_atom_site_type_symbol
_atom_site_label
_atom_site_fract_x
_atom_site_fract_y
_atom_site_fract_z
_atom_site_U_iso_or_equiv
_atom_site_adp_type
_atom_site_calc_flag
_atom_site_refinement_flags
_atom_site_occupancy
_atom_site_symmetry_multiplicity
F F1 0.24616(17) 0.28505(10) 0.59397(12) 0.0409(4) Uani d . 1 1
F F2 0.29841(19) 0.71120(10) 0.45850(14) 0.0434(4) Uani d . 1 1
N N1 0.4481(2) 0.46153(14) 0.79618(16) 0.0297(4) Uani d . 1 1
C C1 0.5503(3) 0.51558(19) 0.9411(2) 0.0334(5) Uani d . 1 1
H H1A 0.5590 0.6088 0.9317 0.040 Uiso calc R 1 1
H H1B 0.6805 0.4809 0.9717 0.040 Uiso calc R 1 1
C C2 0.3868(2) 0.53796(16) 0.6894(2) 0.0277(4) Uani d . 1 1
H H2 0.4123 0.6256 0.7087 0.033 Uiso calc R 1 1
C C3 0.2783(2) 0.50109(15) 0.53673(18) 0.0244(4) Uani d . 1 1
C C4 0.2091(2) 0.37948(16) 0.49141(19) 0.0272(4) Uani d . 1 1
C C5 0.1031(2) 0.35046(18) 0.3480(2) 0.0311(5) Uani d . 1 1
H H5 0.0594 0.2664 0.3225 0.037 Uiso calc R 1 1
C C6 0.0615(3) 0.44634(19) 0.2419(2) 0.0332(5) Uani d . 1 1
H H6 -0.0123 0.4279 0.1426 0.040 Uiso calc R 1 1
C C7 0.1257(3) 0.56853(19) 0.2780(2) 0.0330(5) Uani d . 1 1
H H7 0.0974 0.6345 0.2052 0.040 Uiso calc R 1 1
C C8 0.2317(2) 0.59168(16) 0.4228(2) 0.0287(4) Uani d . 1 1

loop_
_atom_site_aniso_label
_atom_site_aniso_U_11
_atom_site_aniso_U_22
_atom_site_aniso_U_33
_atom_site_aniso_U_12
_atom_site_aniso_U_13
_atom_site_aniso_U_23
F1 0.0569(8) 0.0217(6) 0.0346(6) -0.0067(5) -0.0046(5) 0.0054(4)
F2 0.0677(8) 0.0190(6) 0.0419(7) 0.0003(5) 0.0118(6) 0.0036(5)
N1 0.0339(8) 0.0273(8) 0.0247(8) 0.0032(6) 0.0022(6) -0.0038(6)
C1 0.0331(10) 0.0355(10) 0.0280(10) -0.0021(8) 0.0020(8) -0.0042(8)
C2 0.0331(9) 0.0210(9) 0.0287(9) -0.0031(7) 0.0077(7) -0.0021(7)
C3 0.0259(8) 0.0230(9) 0.0248(9) 0.0035(7) 0.0075(7) -0.0012(7)
C4 0.0306(9) 0.0228(9) 0.0271(9) 0.0030(7) 0.0059(7) 0.0027(7)
C5 0.0312(9) 0.0292(10) 0.0308(10) -0.0017(7) 0.0044(8) -0.0059(7)
C6 0.0300(9) 0.0421(11) 0.0251(9) 0.0044(8) 0.0032(7) -0.0014(8)
C7 0.0370(10) 0.0349(10) 0.0278(10) 0.0101(8) 0.0098(8) 0.0082(8)
C8 0.0357(10) 0.0198(9) 0.0324(10) 0.0042(7) 0.0124(8) 0.0007(7)

loop_
_atom_type_symbol
_atom_type_description
_atom_type_scat_dispersion_real
_atom_type_scat_dispersion_imag
_atom_type_scat_source
C C 0.0033 0.0016 'International Tables Vol C Tables 4.2.6.8 and 6.1.1.4'
H H 0.0000 0.0000 'International Tables Vol C Tables 4.2.6.8 and 6.1.1.4'
N N 0.0061 0.0033 'International Tables Vol C Tables 4.2.6.8 and 6.1.1.4'
F F 0.0171 0.0103 'International Tables Vol C Tables 4.2.6.8 and 6.1.1.4'

loop_
_geom_angle_atom_site_label_1
_geom_angle_atom_site_label_2
_geom_angle_atom_site_label_3
_geom_angle_site_symmetry_1
_geom_angle_site_symmetry_3
_geom_angle
C2 N1 C1 . . 116.98(16)
N1 C1 C1 . 3_667 110.12(19)
N1 C1 H1A . . 109.6
C1 C1 H1A 3_667 . 109.6
N1 C1 H1B . . 109.6
C1 C1 H1B 3_667 . 109.6
H1A C1 H1B . . 108.1
N1 C2 C3 . . 124.56(16)
N1 C2 H2 . . 117.7
C3 C2 H2 . . 117.7
C8 C3 C4 . . 114.00(15)
C8 C3 C2 . . 120.03(15)
C4 C3 C2 . . 125.95(15)
F1 C4 C5 . . 117.69(16)
F1 C4 C3 . . 118.52(15)
C5 C4 C3 . . 123.79(16)
C4 C5 C6 . . 118.53(17)
C4 C5 H5 . . 120.7
C6 C5 H5 . . 120.7
C7 C6 C5 . . 120.98(17)
C7 C6 H6 . . 119.5
C5 C6 H6 . . 119.5
C8 C7 C6 . . 117.89(18)
C8 C7 H7 . . 121.1
C6 C7 H7 . . 121.1
F2 C8 C7 . . 118.23(17)
F2 C8 C3 . . 116.95(16)
C7 C8 C3 . . 124.81(17)

loop_
_geom_bond_atom_site_label_1
_geom_bond_atom_site_label_2
_geom_bond_site_symmetry_2
_geom_bond_distance
F1 C4 . 1.349(2)
F2 C8 . 1.360(2)
N1 C2 . 1.258(2)
N1 C1 . 1.461(2)
C1 C1 3_667 1.502(4)
C1 H1A . 0.990
C1 H1B . 0.990
C2 C3 . 1.471(2)
C2 H2 . 0.950
C3 C8 . 1.392(2)
C3 C4 . 1.401(3)
C4 C5 . 1.376(3)
C5 C6 . 1.382(3)
C5 H5 . 0.950
C6 C7 . 1.381(3)
C6 H6 . 0.950
C7 C8 . 1.374(3)
C7 H7 . 0.950

loop_
_geom_hbond_atom_site_label_D
_geom_hbond_atom_site_label_H
_geom_hbond_atom_site_label_A
_geom_hbond_site_symmetry_A
_geom_hbond_distance_DH
_geom_hbond_distance_HA
_geom_hbond_distance_DA
_geom_hbond_angle_DHA
_geom_hbond_publ_flag
C5 H5 N1 4_565 0.95 2.53 3.471(2) 171 y

loop_
_geom_torsion_atom_site_label_1
_geom_torsion_atom_site_label_2
_geom_torsion_atom_site_label_3
_geom_torsion_atom_site_label_4
_geom_torsion_site_symmetry_4
_geom_torsion
C2 N1 C1 C1 3_667 119.1(2)
C1 N1 C2 C3 . -178.90(15)
N1 C2 C3 C8 . -174.14(17)
N1 C2 C3 C4 . 7.6(3)
C8 C3 C4 F1 . -179.76(15)
C2 C3 C4 F1 . -1.4(3)
C8 C3 C4 C5 . -0.5(3)
C2 C3 C4 C5 . 177.93(16)
F1 C4 C5 C6 . 179.17(15)
C3 C4 C5 C6 . -0.1(3)
C4 C5 C6 C7 . 0.4(3)
C5 C6 C7 C8 . -0.1(3)
C6 C7 C8 F2 . 178.75(15)
C6 C7 C8 C3 . -0.6(3)
C4 C3 C8 F2 . -178.50(14)
C2 C3 C8 F2 . 3.0(2)
C4 C3 C8 C7 . 0.8(3)
C2 C3 C8 C7 . -177.67(16)
